data_7035128
loop_
_publ_author_name
'Cao, Xue-Li'
'Kong, Fang'
'He, Zhang-Zhen'
'Mao, Jiang-Gao'

_publ_section_title
;
 Structural and magnetic studies on three new mixed metal copper(ii)
 selenites and tellurites.
;
_journal_issue 25
_journal_name_full 'Dalton transactions (Cambridge, England : 2003)'
_journal_page_first 11420
_journal_page_last 11428
_journal_paper_doi 10.1039/c5dt01257k
_journal_volume 44
_journal_year 2015
_chemical_formula_sum 'Cu Hg O6 Se2'
_chemical_formula_weight 518.05
_chemical_name_systematic
; 
 ? 
;
_space_group_IT_number 14
_symmetry_cell_setting monoclinic
_symmetry_space_group_name_Hall '-P 2ybc'
_symmetry_space_group_name_H-M 'P 1 21/c 1'
_atom_sites_solution_hydrogens none
_atom_sites_solution_primary direct
_atom_sites_solution_secondary difmap
_audit_creation_method SHELXL-97
_cell_angle_alpha 90.00
_cell_angle_beta 95.011(6)
_cell_angle_gamma 90.00
_cell_formula_units_Z 4
_cell_length_a 7.5825(6)
_cell_length_b 10.3667(7)
_cell_length_c 7.4127(6)
_cell_measurement_reflns_used 1639
_cell_measurement_temperature 293(2)
_cell_measurement_theta_max 27.4719
_cell_measurement_theta_min 2.6964
_cell_volume 580.45(8)
_computing_cell_refinement 'CrystalClear (Rigaku Inc., 2007)'
_computing_data_collection 'CrystalClear (Rigaku Inc., 2007)'
_computing_data_reduction 'CrystalClear (Rigaku Inc., 2007)'
_computing_structure_refinement 'SHELXL-97 (Sheldrick, 1997)'
_computing_structure_solution 'SHELXS-97 (Sheldrick, 1990)'
_diffrn_ambient_temperature 293(2)
_diffrn_measured_fraction_theta_full 0.981
_diffrn_measured_fraction_theta_max 0.981
_diffrn_measurement_device_type 'Mercury2 (2x2 bin mode)'
_diffrn_measurement_method CCD_Profile_fitting
_diffrn_radiation_monochromator graphite
_diffrn_radiation_source 'fine-focus sealed tube'
_diffrn_radiation_type MoK\a
_diffrn_radiation_wavelength 0.71073
_diffrn_reflns_av_R_equivalents 0.0359
_diffrn_reflns_av_sigmaI/netI 0.0356
_diffrn_reflns_limit_h_max 9
_diffrn_reflns_limit_h_min -9
_diffrn_reflns_limit_k_max 13
_diffrn_reflns_limit_k_min -13
_diffrn_reflns_limit_l_max 9
_diffrn_reflns_limit_l_min -9
_diffrn_reflns_number 4470
_diffrn_reflns_theta_full 27.48
_diffrn_reflns_theta_max 27.48
_diffrn_reflns_theta_min 3.34
_diffrn_standards_decay_% <1.0%
_exptl_absorpt_coefficient_mu 42.584
_exptl_absorpt_correction_T_max 1.0000
_exptl_absorpt_correction_T_min 0.4168
_exptl_absorpt_correction_type multi-scan
_exptl_crystal_colour blue
_exptl_crystal_density_diffrn 5.928
_exptl_crystal_density_method 'not measured'
_exptl_crystal_description rodlike
_exptl_crystal_F_000 900
_exptl_crystal_size_max 0.45
_exptl_crystal_size_mid 0.12
_exptl_crystal_size_min 0.10
_refine_diff_density_max 1.119
_refine_diff_density_min -1.525
_refine_diff_density_rms 0.265
_refine_ls_extinction_coef 0.0056(2)
_refine_ls_extinction_expression Fc^*^=kFc[1+0.001xFc^2^\l^3^/sin(2\q)]^-1/4^
_refine_ls_extinction_method SHELXL
_refine_ls_goodness_of_fit_ref 1.096
_refine_ls_hydrogen_treatment none
_refine_ls_matrix_type full
_refine_ls_number_parameters 92
_refine_ls_number_reflns 1307
_refine_ls_number_restraints 0
_refine_ls_restrained_S_all 1.096
_refine_ls_R_factor_all 0.0251
_refine_ls_R_factor_gt 0.0229
_refine_ls_shift/su_max 0.001
_refine_ls_shift/su_mean 0.000
_refine_ls_structure_factor_coef Fsqd
_refine_ls_weighting_details 'calc w=1/[\s^2^(Fo^2^)+(0.0192P)^2^+0.0000P] where P=(Fo^2^+2Fc^2^)/3'
_refine_ls_weighting_scheme calc
_refine_ls_wR_factor_gt 0.0486
_refine_ls_wR_factor_ref 0.0495
_reflns_number_gt 1236
_reflns_number_total 1307
_reflns_threshold_expression >2sigma(I)
_cod_data_source_file c5dt01257k2.cif
_cod_data_source_block HgCu(SeO3)2
_cod_depositor_comments
;
The following automatic conversions were performed:

'_exptl_absorpt_correction_type' value 'Multi-scan' changed to
'multi-scan' according to
/usr/data/users/saulius/crontab/automatic-downloads/rss-feeds/RSC/lib/dictionaries/cif_core.dic
dictionary named 'cif_core.dic' version 2.4.2 from 2011-04-26.

Automatic conversion script
Id: cif_fix_values 3271 2015-04-21 07:52:19Z andrius 

 Adding full bibliography for 7035127--7035129.cif.
;
_cod_original_sg_symbol_H-M P2(1)/c
_cod_database_code 7035128

loop_
_symmetry_equiv_pos_as_xyz
'x, y, z'
'-x, y+1/2, -z+1/2'
'-x, -y, -z'
'x, -y-1/2, z-1/2'

loop_
_atom_site_label
_atom_site_type_symbol
_atom_site_fract_x
_atom_site_fract_y
_atom_site_fract_z
_atom_site_U_iso_or_equiv
_atom_site_adp_type
_atom_site_occupancy
_atom_site_symmetry_multiplicity
_atom_site_calc_flag
Hg1 Hg 0.26022(3) 0.44500(2) -0.00908(3) 0.01371(11) Uani 1 1 d
Cu1 Cu 0.31685(10) 0.41798(7) 0.51939(9) 0.00919(17) Uani 1 1 d
Se1 Se 0.04854(8) 0.60863(5) 0.30948(8) 0.00920(15) Uani 1 1 d
Se2 Se 0.56817(7) 0.28146(5) 0.24440(7) 0.00660(14) Uani 1 1 d
O1 O -0.1315(6) 0.5153(4) 0.3411(6) 0.0128(9) Uani 1 1 d
O2 O 0.0029(6) 0.6423(4) 0.0866(6) 0.0174(10) Uani 1 1 d
O3 O 0.2070(5) 0.4922(4) 0.2923(5) 0.0115(9) Uani 1 1 d
O4 O 0.5391(5) 0.3837(4) 0.4184(5) 0.0095(8) Uani 1 1 d
O5 O 0.3645(6) 0.2121(4) 0.2131(6) 0.0117(9) Uani 1 1 d
O6 O 0.5493(6) 0.3848(4) 0.0646(6) 0.0132(9) Uani 1 1 d

loop_
_atom_site_aniso_label
_atom_site_aniso_U_11
_atom_site_aniso_U_22
_atom_site_aniso_U_33
_atom_site_aniso_U_23
_atom_site_aniso_U_13
_atom_site_aniso_U_12
Hg1 0.01077(17) 0.02176(16) 0.00858(14) -0.00047(8) 0.00076(10) -0.00277(9)
Cu1 0.0081(4) 0.0133(3) 0.0067(4) 0.0028(3) 0.0034(3) 0.0030(3)
Se1 0.0087(3) 0.0116(3) 0.0074(3) -0.0009(2) 0.0012(2) 0.0001(2)
Se2 0.0071(3) 0.0072(3) 0.0057(3) -0.00059(19) 0.0015(2) 0.0010(2)
O1 0.008(2) 0.017(2) 0.014(2) 0.0007(17) 0.0038(18) -0.0013(18)
O2 0.019(2) 0.020(2) 0.013(2) 0.0060(18) 0.0027(19) -0.006(2)
O3 0.008(2) 0.018(2) 0.008(2) -0.0016(16) 0.0022(17) 0.0087(18)
O4 0.007(2) 0.014(2) 0.008(2) -0.0046(15) 0.0028(17) -0.0012(17)
O5 0.006(2) 0.018(2) 0.012(2) -0.0051(16) 0.0041(17) -0.0045(17)
O6 0.014(2) 0.017(2) 0.009(2) 0.0060(16) -0.0009(18) -0.0024(18)

loop_
_atom_type_symbol
_atom_type_description
_atom_type_scat_dispersion_real
_atom_type_scat_dispersion_imag
_atom_type_scat_source
O O 0.0106 0.0060 'International Tables Vol C Tables 4.2.6.8 and 6.1.1.4'
Se Se -0.0929 2.2259 'International Tables Vol C Tables 4.2.6.8 and 6.1.1.4'
Cu Cu 0.3201 1.2651 'International Tables Vol C Tables 4.2.6.8 and 6.1.1.4'
Hg Hg -2.3894 9.2266 'International Tables Vol C Tables 4.2.6.8 and 6.1.1.4'

loop_
_geom_angle_atom_site_label_1
_geom_angle_atom_site_label_2
_geom_angle_atom_site_label_3
_geom_angle
_geom_angle_site_symmetry_1
_geom_angle_site_symmetry_3
O2 Hg1 O6 140.11(16) 3_565 .
O2 Hg1 O6 144.75(15) 3_565 3_665
O6 Hg1 O6 69.89(17) . 3_665
O2 Hg1 O3 96.06(15) 3_565 .
O6 Hg1 O3 94.01(14) . .
O6 Hg1 O3 99.77(15) 3_665 .
O2 Hg1 O1 64.22(14) 3_565 3_565
O6 Hg1 O1 122.63(14) . 3_565
O6 Hg1 O1 84.30(14) 3_665 3_565
O3 Hg1 O1 141.59(14) . 3_565
O2 Hg1 O5 82.96(14) 3_565 4_565
O6 Hg1 O5 72.01(14) . 4_565
O6 Hg1 O5 95.23(13) 3_665 4_565
O3 Hg1 O5 154.56(13) . 4_565
O1 Hg1 O5 60.10(13) 3_565 4_565
O2 Hg1 O2 75.35(16) 3_565 .
O6 Hg1 O2 140.08(14) . .
O6 Hg1 O2 87.18(14) 3_665 .
O3 Hg1 O2 57.15(13) . .
O1 Hg1 O2 85.21(13) 3_565 .
O5 Hg1 O2 144.66(12) 4_565 .
O2 Hg1 O5 90.10(13) 3_565 .
O6 Hg1 O5 56.55(13) . .
O6 Hg1 O5 124.63(13) 3_665 .
O3 Hg1 O5 72.80(13) . .
O1 Hg1 O5 135.13(12) 3_565 .
O5 Hg1 O5 81.78(5) 4_565 .
O2 Hg1 O5 125.11(11) . .
O2 Hg1 Se1 31.34(11) 3_565 3_565
O6 Hg1 Se1 139.25(11) . 3_565
O6 Hg1 Se1 116.29(10) 3_665 3_565
O3 Hg1 Se1 122.07(10) . 3_565
O1 Hg1 Se1 32.94(9) 3_565 3_565
O5 Hg1 Se1 67.37(9) 4_565 3_565
O2 Hg1 Se1 79.95(9) . 3_565
O5 Hg1 Se1 113.15(8) . 3_565
O4 Cu1 O1 164.93(18) . 3_566
O4 Cu1 O3 93.36(17) . .
O1 Cu1 O3 92.54(17) 3_566 .
O4 Cu1 O5 92.60(17) . 4_566
O1 Cu1 O5 87.21(17) 3_566 4_566
O3 Cu1 O5 157.40(18) . 4_566
O4 Cu1 O4 80.30(16) . 3_666
O1 Cu1 O4 85.97(16) 3_566 3_666
O3 Cu1 O4 88.89(16) . 3_666
O5 Cu1 O4 113.60(17) 4_566 3_666
O2 Se1 O1 98.8(2) . .
O2 Se1 O3 99.1(2) . .
O1 Se1 O3 100.7(2) . .
O2 Se1 Hg1 42.95(15) . 3_565
O1 Se1 Hg1 55.98(15) . 3_565
O3 Se1 Hg1 107.86(14) . 3_565
O4 Se2 O5 100.99(19) . .
O4 Se2 O6 101.2(2) . .
O5 Se2 O6 98.4(2) . .
Se1 O1 Cu1 119.7(2) . 3_566
Se1 O1 Hg1 91.08(17) . 3_565
Cu1 O1 Hg1 102.60(18) 3_566 3_565
Se1 O2 Hg1 105.7(2) . 3_565
Se1 O2 Hg1 90.48(17) . .
Hg1 O2 Hg1 104.65(15) 3_565 .
Se1 O3 Cu1 117.3(2) . .
Se1 O3 Hg1 113.3(2) . .
Cu1 O3 Hg1 129.44(19) . .
Se2 O4 Cu1 125.7(2) . .
Se2 O4 Cu1 127.2(2) . 3_666
Cu1 O4 Cu1 99.70(16) . 3_666
Se2 O5 Cu1 119.5(2) . 4_565
Se2 O5 Hg1 85.82(15) . .
Cu1 O5 Hg1 97.33(16) 4_565 .
Se2 O6 Hg1 111.7(2) . .
Se2 O6 Hg1 126.8(2) . 3_665
Hg1 O6 Hg1 110.11(17) . 3_665

loop_
_geom_bond_atom_site_label_1
_geom_bond_atom_site_label_2
_geom_bond_distance
_geom_bond_site_symmetry_2
Hg1 O2 2.220(5) 3_565
Hg1 O6 2.298(4) .
Hg1 O6 2.340(4) 3_665
Hg1 O3 2.356(4) .
Hg1 O1 2.600(4) 3_565
Hg1 O5 2.793(4) 4_565
Hg1 O2 2.956(4) .
Hg1 O5 2.990(4) .
Hg1 Se1 3.1366(7) 3_565
Cu1 O4 1.935(4) .
Cu1 O1 1.943(4) 3_566
Cu1 O3 1.968(4) .
Cu1 O5 1.980(4) 4_566
Cu1 O4 2.355(4) 3_666
Se1 O2 1.695(4) .
Se1 O1 1.706(4) .
Se1 O3 1.716(4) .
Se1 Hg1 3.1366(7) 3_565
Se2 O4 1.699(4) .
Se2 O5 1.701(4) .
Se2 O6 1.706(4) .
O1 Cu1 1.943(4) 3_566
O1 Hg1 2.600(4) 3_565
O2 Hg1 2.220(5) 3_565
O4 Cu1 2.355(4) 3_666
O5 Cu1 1.980(4) 4_565
O6 Hg1 2.340(4) 3_665
